data_7712200
loop_
_publ_author_name
'Owarzany, Rafa\/l'
'Jaro\'n, Tomasz'
'Kazimierczuk, Krzysztof'
'Malinowski, Przemys\/law J.'
'Grochala, Wojciech'
'Fijalkowski, Karol J.'

_publ_section_title
;
 Towards hydrogen-rich ionic (NH4)(BH3NH2BH2NH2BH3) and related molecular
 NH3BH2NH2BH2NH2BH3
;
_journal_name_full 'Dalton Transactions'
_journal_paper_doi 10.1039/D2DT03674F
_journal_year 2023
_chemical_formula_sum 'C42 H60 B N4 P'
_chemical_formula_weight 662.72
_space_group_crystal_system triclinic
_space_group_IT_number 2
_space_group_name_Hall '-P 1'
_space_group_name_H-M_alt 'P -1'
_atom_sites_solution_hydrogens mixed
_audit_creation_method SHELXL-2018/3
_cell_angle_alpha 61.751(2)
_cell_angle_beta 73.618(2)
_cell_angle_gamma 89.605(2)
_cell_formula_units_Z 4
_cell_length_a 11.7376(3)
_cell_length_b 19.5388(5)
_cell_length_c 20.5479(4)
_cell_measurement_reflns_used 24467
_cell_measurement_temperature 100(2)
_cell_measurement_theta_max 75.2030
_cell_measurement_theta_min 4.3510
_cell_volume 3937.71(19)
_computing_cell_refinement 'CrysAlisPro 1.171.40.55a (Rigaku OD, 2019)'
_computing_data_collection 'CrysAlisPro 1.171.40.55a (Rigaku OD, 2019)'
_computing_data_reduction 'CrysAlisPro 1.171.40.55a (Rigaku OD, 2019)'
_computing_structure_refinement 'SHELXL-2018/3 (Sheldrick, 2018)'
_computing_structure_solution 'SHELXT 2014/4 (Sheldrick, 2014)'
_diffrn_ambient_temperature 100(2)
_diffrn_measured_fraction_theta_full 1.000
_diffrn_measured_fraction_theta_max 0.979
_diffrn_measurement_device_type 'SuperNova, Single source at offset/far, Atlas'
_diffrn_radiation_type CuK\a
_diffrn_radiation_wavelength 1.54184
_diffrn_reflns_av_R_equivalents 0.0602
_diffrn_reflns_av_unetI/netI 0.0385
_diffrn_reflns_Laue_measured_fraction_full 1.000
_diffrn_reflns_Laue_measured_fraction_max 0.979
_diffrn_reflns_limit_h_max 14
_diffrn_reflns_limit_h_min -14
_diffrn_reflns_limit_k_max 24
_diffrn_reflns_limit_k_min -23
_diffrn_reflns_limit_l_max 25
_diffrn_reflns_limit_l_min -25
_diffrn_reflns_number 73885
_diffrn_reflns_point_group_measured_fraction_full 1.000
_diffrn_reflns_point_group_measured_fraction_max 0.979
_diffrn_reflns_theta_full 67.684
_diffrn_reflns_theta_max 75.815
_diffrn_reflns_theta_min 2.573
_diffrn_source 'micro-focus sealed X-ray tube'
_exptl_absorpt_coefficient_mu 0.856
_exptl_absorpt_correction_T_max 1.000
_exptl_absorpt_correction_T_min 0.690
_exptl_absorpt_correction_type gaussian
_exptl_absorpt_process_details
;
CrysAlisPro 1.171.40.55a (Rigaku Oxford Diffraction, 2019)
Numerical absorption correction based on gaussian integration over
			a multifaceted crystal model
Empirical absorption correction using spherical harmonics,
 implemented in SCALE3 ABSPACK scaling algorithm.
;
_exptl_crystal_colour colorless
_exptl_crystal_density_diffrn 1.118
_exptl_crystal_description block
_exptl_crystal_F_000 1440
_exptl_crystal_size_max 0.200
_exptl_crystal_size_mid 0.160
_exptl_crystal_size_min 0.060
_refine_diff_density_max 1.164
_refine_diff_density_min -0.327
_refine_diff_density_rms 0.075
_refine_ls_extinction_method none
_refine_ls_goodness_of_fit_ref 1.048
_refine_ls_hydrogen_treatment mixed
_refine_ls_matrix_type full
_refine_ls_number_parameters 905
_refine_ls_number_reflns 16062
_refine_ls_number_restraints 0
_refine_ls_restrained_S_all 1.048
_refine_ls_R_factor_all 0.0880
_refine_ls_R_factor_gt 0.0695
_refine_ls_shift/su_max 0.001
_refine_ls_shift/su_mean 0.000
_refine_ls_structure_factor_coef Fsqd
_refine_ls_weighting_details 'w=1/[\s^2^(Fo^2^)+(0.1120P)^2^+1.4081P] where P=(Fo^2^+2Fc^2^)/3'
_refine_ls_weighting_scheme calc
_refine_ls_wR_factor_gt 0.1907
_refine_ls_wR_factor_ref 0.2094
_reflns_Friedel_coverage 0.000
_reflns_number_gt 12195
_reflns_number_total 16062
_reflns_threshold_expression 'I > 2\s(I)'
_cod_data_source_file d2dt03674f3.cif
_cod_data_source_block exp_1917_a
_cod_original_cell_volume 3937.71(18)
_cod_database_code 7712200
_shelx_shelxl_version_number 2018/3
_shelx_space_group_comment
;
The symmetry employed for this shelxl refinement is uniquely defined
by the following loop, which should always be used as a source of
symmetry information in preference to the above space-group names.
They are only intended as comments.
;
_shelx_estimated_absorpt_t_min 0.847
_shelx_estimated_absorpt_t_max 0.950

loop_
_space_group_symop_operation_xyz
'x, y, z'
'-x, -y, -z'

loop_
_atom_site_label
_atom_site_type_symbol
_atom_site_fract_x
_atom_site_fract_y
_atom_site_fract_z
_atom_site_U_iso_or_equiv
_atom_site_adp_type
_atom_site_occupancy
_atom_site_site_symmetry_order
_atom_site_calc_flag
_atom_site_refinement_flags_posn
_atom_site_refinement_flags_adp
_atom_site_refinement_flags_occupancy
_atom_site_disorder_assembly
_atom_site_disorder_group
P001 P 0.59495(5) 0.95081(3) 0.77049(3) 0.03623(14) Uani 1 1 d . . . . .
C1 C 0.7061(2) 0.42732(13) 0.63736(13) 0.0407(5) Uani 1 1 d . . . . .
B1 B 0.6642(2) 0.33309(15) 0.67142(14) 0.0394(5) Uani 1 1 d . . . . .
P002 P 0.12034(5) 0.44132(3) 0.77567(3) 0.04044(15) Uani 1 1 d . . . . .
H1 H 0.0880(19) 0.4048(13) 0.8511(13) 0.032(5) Uiso 1 1 d . . . . .
C2 C 0.5633(2) 0.32309(14) 0.63342(13) 0.0408(5) Uani 1 1 d . . . . .
N003 N 0.66939(18) 1.02583(11) 0.76576(11) 0.0452(4) Uani 1 1 d . . . . .
C3 C 0.7828(2) 0.29585(13) 0.64300(13) 0.0403(5) Uani 1 1 d . . . . .
N004 N 0.66657(18) 1.00641(12) 0.65424(11) 0.0445(4) Uani 1 1 d . . . . .
H2 H 0.547(2) 0.9127(13) 0.8463(13) 0.034(6) Uiso 1 1 d . . . . .
C4 C 0.5283(2) 0.38548(15) 0.57629(13) 0.0462(5) Uani 1 1 d . . . . .
H4 H 0.563088 0.437464 0.558538 0.055 Uiso 1 1 calc R U . . .
N005 N 0.66477(18) 0.87730(11) 0.76897(11) 0.0443(4) Uani 1 1 d . . . . .
C5 C 0.0404(2) 0.81889(14) 0.64632(12) 0.0408(5) Uani 1 1 d . . . . .
N006 N -0.01391(18) 0.46373(14) 0.77009(11) 0.0503(5) Uani 1 1 d . . . . .
C6 C 0.8085(2) 0.47179(14) 0.57451(13) 0.0441(5) Uani 1 1 d . . . . .
H6 H 0.859081 0.446250 0.550783 0.053 Uiso 1 1 calc R U . . .
N007 N 0.46239(18) 0.95919(13) 0.75547(12) 0.0483(5) Uani 1 1 d . . . . .
N008 N 0.1728(2) 0.49495(14) 0.66024(11) 0.0565(6) Uani 1 1 d . . . . .
N009 N 0.2206(2) 0.50755(15) 0.76549(13) 0.0651(7) Uani 1 1 d . . . . .
N00B N 0.1642(2) 0.36234(14) 0.77185(12) 0.0604(6) Uani 1 1 d . . . . .
C00H C 0.5095(2) 0.24813(15) 0.65465(15) 0.0475(5) Uani 1 1 d . . . . .
H00H H 0.533596 0.203150 0.690880 0.057 Uiso 1 1 calc R U . . .
C00I C 0.0224(2) 0.87725(15) 0.57860(13) 0.0458(5) Uani 1 1 d . . . . .
H00I H 0.069594 0.927589 0.552362 0.055 Uiso 1 1 calc R U . . .
C00J C 0.2681(2) 0.80264(13) 0.64250(13) 0.0425(5) Uani 1 1 d . . . . .
C00K C 0.6104(2) 0.28927(13) 0.76770(13) 0.0414(5) Uani 1 1 d . . . . .
C00L C 0.1791(2) 0.92610(14) 0.64879(14) 0.0456(5) Uani 1 1 d . . . . .
C00M C 0.8118(2) 0.29518(14) 0.57232(13) 0.0458(5) Uani 1 1 d . . . . .
H00M H 0.758681 0.313601 0.542320 0.055 Uiso 1 1 calc R U . . .
C00N C 0.8399(2) 0.55209(15) 0.54487(14) 0.0504(6) Uani 1 1 d . . . . .
H00N H 0.910178 0.580027 0.501561 0.061 Uiso 1 1 calc R U . . .
C00O C 0.8645(2) 0.26615(16) 0.68416(16) 0.0515(6) Uani 1 1 d . . . . .
H00O H 0.849299 0.264126 0.733008 0.062 Uiso 1 1 calc R U . . .
C00P C 0.0986(2) 0.77910(14) 0.77583(13) 0.0429(5) Uani 1 1 d . . . . .
C00Q C 0.6561(2) 0.80332(14) 0.83997(15) 0.0498(6) Uani 1 1 d . . . . .
H00A H 0.620441 0.810981 0.885402 0.060 Uiso 1 1 calc R U . . .
H00B H 0.738380 0.791449 0.839517 0.060 Uiso 1 1 calc R U . . .
C00R C 0.9142(2) 0.26898(15) 0.54392(15) 0.0522(6) Uani 1 1 d . . . . .
H00R H 0.930199 0.270579 0.495209 0.063 Uiso 1 1 calc R U . . .
C00S C -0.0333(2) 0.74679(15) 0.68163(15) 0.0520(6) Uani 1 1 d . . . . .
H00S H -0.024612 0.704856 0.727939 0.062 Uiso 1 1 calc R U . . .
C00T C 0.2803(2) 0.78121(14) 0.58525(13) 0.0467(5) Uani 1 1 d . . . . .
H00T H 0.213275 0.780418 0.568195 0.056 Uiso 1 1 calc R U . . .
C00U C -0.0620(2) 0.86500(16) 0.54765(14) 0.0510(6) Uani 1 1 d . . . . .
H00U H -0.070375 0.906374 0.500928 0.061 Uiso 1 1 calc R U . . .
C00V C 0.1654(2) 0.28908(15) 0.84077(15) 0.0516(6) Uani 1 1 d . . . . .
H00C H 0.143364 0.297741 0.886206 0.062 Uiso 1 1 calc R U . . .
H00D H 0.248405 0.276550 0.832949 0.062 Uiso 1 1 calc R U . . .
C00W C 0.4233(2) 0.23711(17) 0.62509(17) 0.0549(6) Uani 1 1 d . . . . .
H00W H 0.387130 0.185413 0.642939 0.066 Uiso 1 1 calc R U . . .
C00X C -0.1187(3) 0.73360(16) 0.65212(17) 0.0561(6) Uani 1 1 d . . . . .
H00X H -0.167193 0.683684 0.678338 0.067 Uiso 1 1 calc R U . . .
C00Y C 0.9925(2) 0.24074(15) 0.58602(17) 0.0550(6) Uani 1 1 d . . . . .
H00Y H 1.062639 0.222511 0.567048 0.066 Uiso 1 1 calc R U . . .
C00Z C 0.3718(2) 0.80340(18) 0.66362(16) 0.0561(6) Uani 1 1 d . . . . .
H00Z H 0.370038 0.820129 0.700374 0.067 Uiso 1 1 calc R U . . .
C010 C 0.7692(3) 0.59108(15) 0.57829(16) 0.0536(6) Uani 1 1 d . . . . .
H010 H 0.790248 0.645724 0.558552 0.064 Uiso 1 1 calc R U . . .
C011 C 0.4444(2) 0.37510(17) 0.54389(14) 0.0526(6) Uani 1 1 d . . . . .
H011 H 0.425331 0.419470 0.503926 0.063 Uiso 1 1 calc R U . . .
C012 C -0.1330(2) 0.79331(17) 0.58451(16) 0.0529(6) Uani 1 1 d . . . . .
H012 H -0.191055 0.784855 0.563877 0.064 Uiso 1 1 calc R U . . .
C014 C 0.3864(2) 0.76093(16) 0.55197(15) 0.0549(6) Uani 1 1 d . . . . .
H014 H 0.391195 0.748240 0.512092 0.066 Uiso 1 1 calc R U . . .
C015 C 0.6371(2) 0.46947(16) 0.66920(17) 0.0551(6) Uani 1 1 d . . . . .
H015 H 0.566103 0.442275 0.712156 0.066 Uiso 1 1 calc R U . . .
C016 C 0.6744(2) 0.30330(17) 0.80930(15) 0.0555(6) Uani 1 1 d . . . . .
H016 H 0.746701 0.339665 0.780888 0.067 Uiso 1 1 calc R U . . .
C017 C 0.3893(2) 0.30108(17) 0.56956(16) 0.0536(6) Uani 1 1 d . . . . .
H017 H 0.329192 0.293851 0.549694 0.064 Uiso 1 1 calc R U . . .
C018 C 0.2698(3) 0.97394(16) 0.57908(14) 0.0541(6) Uani 1 1 d . . . . .
H018 H 0.315176 0.950350 0.551053 0.065 Uiso 1 1 calc R U . . .
C01A C 0.5032(2) 0.23784(17) 0.81398(15) 0.0543(6) Uani 1 1 d . . . . .
H01E H 0.453956 0.227543 0.789072 0.065 Uiso 1 1 calc R U . . .
C01B C 0.9673(2) 0.23941(17) 0.65634(18) 0.0584(7) Uani 1 1 d . . . . .
H01F H 1.020611 0.220066 0.686137 0.070 Uiso 1 1 calc R U . . .
C01C C -0.1205(2) 0.43657(16) 0.83805(14) 0.0501(6) Uani 1 1 d . . . . .
H01G H -0.099850 0.398315 0.884480 0.060 Uiso 1 1 calc R U . . .
H01H H -0.182617 0.408403 0.831669 0.060 Uiso 1 1 calc R U . . .
C01E C -0.1741(3) 0.50089(19) 0.85331(17) 0.0622(7) Uani 1 1 d . . . . .
H01K H -0.188530 0.541804 0.804824 0.075 Uiso 1 1 calc R U . . .
C01F C 0.4838(2) 0.75928(18) 0.57670(18) 0.0642(7) Uani 1 1 d . . . . .
H01L H 0.555301 0.743642 0.555566 0.077 Uiso 1 1 calc R U . . .
C01G C 0.2970(3) 1.05443(17) 0.54868(17) 0.0646(8) Uani 1 1 d . . . . .
H01M H 0.359358 1.084380 0.500748 0.077 Uiso 1 1 calc R U . . .
C01H C 0.6679(3) 0.54934(16) 0.64060(18) 0.0610(7) Uani 1 1 d . . . . .
H01N H 0.618483 0.575275 0.664376 0.073 Uiso 1 1 calc R U . . .
C01I C 0.5325(3) 0.21404(19) 0.93319(15) 0.0663(8) Uani 1 1 d . . . . .
H01O H 0.507663 0.187353 0.988494 0.080 Uiso 1 1 calc R U . . .
C01L C 0.2369(3) 0.51339(18) 0.83027(19) 0.0630(7) Uani 1 1 d . . . . .
H01T H 0.171695 0.477173 0.878246 0.076 Uiso 1 1 calc R U . . .
H01U H 0.228524 0.567457 0.820963 0.076 Uiso 1 1 calc R U . . .
C01M C 0.6605(3) 1.03401(17) 0.83421(16) 0.0548(6) Uani 1 1 d . . . . .
H01V H 0.594841 0.993801 0.878902 0.066 Uiso 1 1 calc R U . . .
H01W H 0.637864 1.086208 0.824055 0.066 Uiso 1 1 calc R U . . .
C01O C 0.1187(3) 0.96572(18) 0.68695(19) 0.0638(7) Uani 1 1 d . . . . .
H01Z H 0.057534 0.936333 0.735614 0.077 Uiso 1 1 calc R U . . .
C01P C 0.6374(3) 0.26668(19) 0.89020(16) 0.0643(7) Uani 1 1 d . . . . .
H013 H 0.684320 0.277965 0.915748 0.077 Uiso 1 1 calc R U . . .
C01Q C 0.3476(2) 0.92886(19) 0.81771(18) 0.0622(7) Uani 1 1 d . . . . .
H019 H 0.362626 0.896571 0.867964 0.075 Uiso 1 1 calc R U . . .
H020 H 0.298999 0.893984 0.809748 0.075 Uiso 1 1 calc R U . . .
C01R C 0.0823(3) 0.21885(18) 0.8598(2) 0.0693(8) Uani 1 1 d . . . . .
H021 H 0.104971 0.209341 0.814326 0.083 Uiso 1 1 calc R U . . .
C01T C 0.3572(3) 0.4945(2) 0.8442(2) 0.0675(8) Uani 1 1 d . . . . .
H022 H 0.423553 0.529979 0.795448 0.081 Uiso 1 1 calc R U . . .
C01U C 0.7733(3) 1.02583(19) 0.85686(19) 0.0695(8) Uani 1 1 d . . . . .
H023 H 0.838084 1.068576 0.812769 0.083 Uiso 1 1 calc R U . . .
C01V C 0.1560(3) 0.72215(18) 0.82093(16) 0.0647(8) Uani 1 1 d . . . . .
H024 H 0.229308 0.711718 0.795371 0.078 Uiso 1 1 calc R U . . .
C01W C 0.0081(3) 0.6927(2) 0.94103(16) 0.0774(10) Uani 1 1 d . . . . .
H025 H -0.019618 0.665645 0.996356 0.093 Uiso 1 1 calc R U . . .
B01X B 0.1464(2) 0.83092(16) 0.67987(14) 0.0411(5) Uani 1 1 d . . . . .
C01Y C 0.4767(3) 0.7808(2) 0.63307(19) 0.0678(8) Uani 1 1 d . . . . .
H026 H 0.543547 0.779953 0.650685 0.081 Uiso 1 1 calc R U . . .
C01Z C 0.2345(3) 1.09094(17) 0.5873(2) 0.0677(8) Uani 1 1 d . . . . .
H027 H 0.252864 1.145985 0.566584 0.081 Uiso 1 1 calc R U . . .
C020 C 0.5828(3) 0.73261(17) 0.8513(2) 0.0703(8) Uani 1 1 d . . . . .
H02A H 0.618034 0.725121 0.805196 0.084 Uiso 1 1 calc R U . . .
C021 C -0.0354(3) 0.5063(2) 0.69528(15) 0.0665(8) Uani 1 1 d . . . . .
H02B H -0.035919 0.562564 0.679738 0.080 Uiso 1 1 calc R U . A 1
H02C H -0.113604 0.484272 0.698314 0.080 Uiso 1 1 calc R U . A 1
C022 C 0.4647(3) 0.2009(2) 0.89458(17) 0.0683(8) Uani 1 1 d . . . . .
H02D H 0.390729 0.166194 0.923348 0.082 Uiso 1 1 calc R U . . .
C023 C -0.0902(3) 0.5396(2) 0.8742(2) 0.0771(9) Uani 1 1 d . . . . .
H02E H -0.013262 0.561278 0.832196 0.116 Uiso 1 1 calc R U . . .
H02F H -0.077122 0.500553 0.922606 0.116 Uiso 1 1 calc R U . . .
H02G H -0.125907 0.581975 0.881446 0.116 Uiso 1 1 calc R U . . .
C024 C 0.2752(3) 0.9918(2) 0.8230(2) 0.0696(8) Uani 1 1 d . . . . .
H02H H 0.259113 1.023565 0.772446 0.083 Uiso 1 1 calc R U . . .
C025 C -0.0117(3) 0.78754(19) 0.81920(16) 0.0633(7) Uani 1 1 d . . . . .
H02I H -0.057897 0.823759 0.791699 0.076 Uiso 1 1 calc R U . . .
C026 C 0.1453(3) 1.0466(2) 0.6561(2) 0.0756(9) Uani 1 1 d . . . . .
H02J H 0.100744 1.071226 0.683268 0.091 Uiso 1 1 calc R U . . .
C027 C 0.1114(3) 0.6793(2) 0.90212(18) 0.0842(11) Uani 1 1 d . . . . .
H02K H 0.153981 0.640398 0.930188 0.101 Uiso 1 1 calc R U . . .
C028 C 0.3711(3) 0.4102(2) 0.8658(2) 0.0762(9) Uani 1 1 d . . . . .
H02L H 0.361257 0.400083 0.825159 0.114 Uiso 1 1 calc R U . . .
H02M H 0.309883 0.374937 0.915514 0.114 Uiso 1 1 calc R U . . .
H02N H 0.451129 0.400765 0.870771 0.114 Uiso 1 1 calc R U . . .
C029 C -0.0566(3) 0.7460(2) 0.89965(17) 0.0755(9) Uani 1 1 d . . . . .
H029 H -0.131335 0.754111 0.926158 0.091 Uiso 1 1 calc R U . . .
C02A C 0.8144(3) 0.9477(2) 0.8718(2) 0.0872(11) Uani 1 1 d . . . . .
H02O H 0.827232 0.942366 0.825274 0.131 Uiso 1 1 calc R U . . .
H02P H 0.752889 0.904980 0.915781 0.131 Uiso 1 1 calc R U . . .
H02Q H 0.889726 0.945033 0.884082 0.131 Uiso 1 1 calc R U . . .
C02B C 0.0968(3) 0.14718(19) 0.9300(2) 0.0832(10) Uani 1 1 d . . . . .
H02R H 0.047532 0.100748 0.940203 0.125 Uiso 1 1 calc R U . . .
H02S H 0.071031 0.154859 0.975471 0.125 Uiso 1 1 calc R U . . .
H02T H 0.181358 0.139590 0.919684 0.125 Uiso 1 1 calc R U . . .
C02C C 0.3437(3) 1.0465(2) 0.8367(2) 0.0872(11) Uani 1 1 d . . . . .
H02U H 0.420261 1.070727 0.794600 0.131 Uiso 1 1 calc R U . . .
H02V H 0.359118 1.016529 0.886616 0.131 Uiso 1 1 calc R U . . .
H02W H 0.296108 1.087500 0.837915 0.131 Uiso 1 1 calc R U . . .
C02D C 0.2941(3) 0.5686(2) 0.6886(2) 0.0932(13) Uani 1 1 d . . . . .
H02X H 0.372825 0.552617 0.672841 0.112 Uiso 1 1 calc R U . B 1
H02Y H 0.307932 0.618340 0.688961 0.112 Uiso 1 1 calc R U . B 1
C02E C 0.2156(4) 0.3640(2) 0.69750(18) 0.0870(12) Uani 1 1 d . . . . .
H02Z H 0.153632 0.343997 0.683969 0.104 Uiso 1 1 calc R U . C 1
H028 H 0.281399 0.331785 0.699307 0.104 Uiso 1 1 calc R U . C 1
C02F C 0.5935(4) 0.6606(2) 0.9236(3) 0.0957(13) Uani 1 1 d . . . . .
H030 H 0.555228 0.613203 0.928535 0.144 Uiso 1 1 calc R U . . .
H031 H 0.553617 0.665220 0.969843 0.144 Uiso 1 1 calc R U . . .
H032 H 0.678514 0.657066 0.918839 0.144 Uiso 1 1 calc R U . . .
C02G C -0.2954(3) 0.4638(3) 0.9177(2) 0.0917(12) Uani 1 1 d . . . . .
H033 H -0.332470 0.504092 0.928302 0.138 Uiso 1 1 calc R U . . .
H034 H -0.283099 0.422123 0.965166 0.138 Uiso 1 1 calc R U . . .
H035 H -0.348121 0.441477 0.900900 0.138 Uiso 1 1 calc R U . . .
C02I C 0.3636(4) 0.5110(3) 0.9085(3) 0.1014(14) Uani 1 1 d . . . . .
H038 H 0.442262 0.502730 0.916185 0.152 Uiso 1 1 calc R U . . .
H039 H 0.300420 0.475399 0.957005 0.152 Uiso 1 1 calc R U . . .
H03A H 0.352048 0.565531 0.893795 0.152 Uiso 1 1 calc R U . . .
C02J C 0.4537(4) 0.7427(2) 0.8590(3) 0.1144(18) Uani 1 1 d . . . . .
H03B H 0.448534 0.786939 0.810551 0.172 Uiso 1 1 calc R U . . .
H03C H 0.419291 0.753170 0.902186 0.172 Uiso 1 1 calc R U . . .
H03D H 0.408854 0.694619 0.869295 0.172 Uiso 1 1 calc R U . . .
C02L C -0.0475(4) 0.2343(2) 0.8752(3) 0.1141(18) Uani 1 1 d . . . . .
H03G H -0.055158 0.280460 0.828872 0.171 Uiso 1 1 calc R U . . .
H03H H -0.070567 0.243987 0.919452 0.171 Uiso 1 1 calc R U . . .
H03I H -0.100250 0.188487 0.887032 0.171 Uiso 1 1 calc R U . . .
C02M C 0.7516(5) 1.0365(3) 0.9278(2) 0.1101(16) Uani 1 1 d . . . . .
H03J H 0.824786 1.030970 0.942788 0.165 Uiso 1 1 calc R U . . .
H03K H 0.685868 0.996464 0.971033 0.165 Uiso 1 1 calc R U . . .
H03L H 0.730248 1.088853 0.915292 0.165 Uiso 1 1 calc R U . . .
C02O C 0.1551(3) 0.9523(3) 0.8871(3) 0.1151(16) Uani 1 1 d . . . . .
H03O H 0.103142 0.992164 0.885685 0.173 Uiso 1 1 calc R U . . .
H03P H 0.168452 0.925552 0.937900 0.173 Uiso 1 1 calc R U . . .
H03Q H 0.116588 0.913943 0.879050 0.173 Uiso 1 1 calc R U . . .
C7_2 C 0.2270(4) 0.5789(2) 0.6342(2) 0.0657(10) Uani 0.711(3) 1 d . . P D 1
H03E_2 H 0.281411 0.604501 0.579850 0.079 Uiso 0.711(3) 1 calc R U P D 1
H03F_2 H 0.162891 0.611363 0.638045 0.079 Uiso 0.711(3) 1 calc R U P D 1
C2_2 C 0.0665(4) 0.4965(3) 0.6372(2) 0.0641(11) Uani 0.711(3) 1 d . . P D 1
H036_2 H 0.047322 0.447000 0.637647 0.077 Uiso 0.711(3) 1 calc R U P D 1
H037_2 H 0.079689 0.540888 0.583940 0.077 Uiso 0.711(3) 1 calc R U P D 1
C1_2 C 0.2657(4) 0.4549(3) 0.6359(2) 0.0736(12) Uani 0.711(3) 1 d . . P D 1
H03M_2 H 0.343406 0.470725 0.638612 0.088 Uiso 0.711(3) 1 calc R U P D 1
H03N_2 H 0.276022 0.466007 0.582135 0.088 Uiso 0.711(3) 1 calc R U P D 1
C3_1 C 0.2958(10) 0.5238(6) 0.6286(5) 0.0657(10) Uani 0.289(3) 1 d . . P D 2
H3A_1 H 0.320001 0.562745 0.572331 0.079 Uiso 0.289(3) 1 calc R U P D 2
H3AB_1 H 0.346325 0.481468 0.637918 0.079 Uiso 0.289(3) 1 calc R U P D 2
C4_1 C 0.0919(10) 0.5493(8) 0.6326(6) 0.0641(11) Uani 0.289(3) 1 d . . P D 2
H4A_1 H 0.092488 0.559772 0.580426 0.077 Uiso 0.289(3) 1 calc R U P D 2
H4AB_1 H 0.113927 0.599724 0.629775 0.077 Uiso 0.289(3) 1 calc R U P D 2
C1_1 C 0.1518(11) 0.4240(7) 0.6414(5) 0.0736(12) Uani 0.289(3) 1 d . . P D 2
H1A_1 H 0.065699 0.404567 0.656349 0.088 Uiso 0.289(3) 1 calc R U P D 2
H1B_1 H 0.192491 0.439148 0.586197 0.088 Uiso 0.289(3) 1 calc R U P D 2
C013 C 0.7523(3) 1.08597(16) 0.69276(16) 0.0597(7) Uani 1 1 d . . . . .
H01A H 0.834561 1.072268 0.686119 0.072 Uiso 1 1 calc R U . E 1
H01B H 0.753469 1.137405 0.691161 0.072 Uiso 1 1 calc R U . E 1
C01D C 0.4544(3) 1.00252(18) 0.67716(16) 0.0583(7) Uani 1 1 d . . . . .
H01I H 0.445539 1.057746 0.663216 0.070 Uiso 1 1 calc R U . F 1
H01J H 0.384334 0.978419 0.673398 0.070 Uiso 1 1 calc R U . F 1
C1_4 C 0.7067(3) 1.08912(17) 0.62941(16) 0.0565(7) Uani 0.917(3) 1 d . . P G 1
H01R_4 H 0.639108 1.119765 0.624345 0.068 Uiso 0.917(3) 1 calc R U P G 1
H01S_4 H 0.771558 1.113726 0.578684 0.068 Uiso 0.917(3) 1 calc R U P G 1
C2_4 C 0.7674(3) 0.96583(18) 0.63555(16) 0.0551(7) Uani 0.917(3) 1 d . . P G 1
H01P_4 H 0.841649 0.986893 0.637939 0.066 Uiso 0.917(3) 1 calc R U P G 1
H01Q_4 H 0.782341 0.973086 0.582632 0.066 Uiso 0.917(3) 1 calc R U P G 1
C3_4 C 0.5683(3) 0.9990(2) 0.62394(16) 0.0560(7) Uani 0.917(3) 1 d . . P G 1
H01X_4 H 0.582961 1.042415 0.570076 0.067 Uiso 0.917(3) 1 calc R U P G 1
H01Y_4 H 0.563693 0.948465 0.623826 0.067 Uiso 0.917(3) 1 calc R U P G 1
C019 C 0.7298(3) 0.87992(16) 0.69597(15) 0.0553(6) Uani 1 1 d . . . . .
H01C H 0.677520 0.853855 0.681313 0.066 Uiso 1 1 calc R U . G 1
H01D H 0.801122 0.852946 0.700832 0.066 Uiso 1 1 calc R U . G 1
C1_3 C 0.594(3) 1.059(2) 0.6186(18) 0.0560(7) Uani 0.083(3) 1 d . . P G 2
H1A_3 H 0.611269 1.072910 0.563543 0.067 Uiso 0.083(3) 1 calc R U P G 2
H1AB_3 H 0.602969 1.108193 0.621595 0.067 Uiso 0.083(3) 1 calc R U P G 2
C2_3 C 0.785(3) 1.0534(19) 0.6366(18) 0.0565(7) Uani 0.083(3) 1 d . . P G 2
H2A_3 H 0.848007 1.019139 0.646883 0.068 Uiso 0.083(3) 1 calc R U P G 2
H2B_3 H 0.814094 1.096251 0.581754 0.068 Uiso 0.083(3) 1 calc R U P G 2
C3_3 C 0.695(3) 0.943(2) 0.6296(18) 0.0551(7) Uani 0.083(3) 1 d . . P G 2
H3A_3 H 0.623655 0.922633 0.623713 0.066 Uiso 0.083(3) 1 calc R U P G 2
H3B_3 H 0.761924 0.963898 0.580076 0.066 Uiso 0.083(3) 1 calc R U P G 2

loop_
_atom_site_aniso_label
_atom_site_aniso_U_11
_atom_site_aniso_U_22
_atom_site_aniso_U_33
_atom_site_aniso_U_23
_atom_site_aniso_U_13
_atom_site_aniso_U_12
P001 0.0399(3) 0.0368(3) 0.0296(3) -0.0146(2) -0.0109(2) 0.0061(2)
C1 0.0449(12) 0.0375(11) 0.0378(11) -0.0174(9) -0.0122(9) 0.0053(9)
B1 0.0417(12) 0.0381(13) 0.0350(12) -0.0173(10) -0.0085(10) 0.0049(10)
P002 0.0404(3) 0.0435(3) 0.0282(3) -0.0118(2) -0.0087(2) 0.0070(2)
C2 0.0400(11) 0.0454(12) 0.0364(11) -0.0220(10) -0.0077(9) 0.0077(9)
N003 0.0553(11) 0.0401(10) 0.0387(10) -0.0176(8) -0.0157(9) 0.0009(9)
C3 0.0428(11) 0.0349(11) 0.0378(11) -0.0163(9) -0.0080(9) 0.0037(9)
N004 0.0534(11) 0.0423(10) 0.0315(9) -0.0142(8) -0.0119(8) 0.0109(9)
C4 0.0493(13) 0.0456(13) 0.0388(11) -0.0190(10) -0.0100(10) 0.0078(10)
N005 0.0540(11) 0.0374(10) 0.0349(9) -0.0144(8) -0.0112(8) 0.0121(8)
C5 0.0424(11) 0.0460(13) 0.0348(10) -0.0203(10) -0.0126(9) 0.0117(9)
N006 0.0447(11) 0.0675(14) 0.0342(10) -0.0209(10) -0.0137(8) 0.0147(10)
C6 0.0485(12) 0.0429(12) 0.0369(11) -0.0182(10) -0.0105(9) 0.0040(10)
N007 0.0447(10) 0.0586(13) 0.0449(11) -0.0266(10) -0.0167(9) 0.0122(9)
N008 0.0559(12) 0.0654(14) 0.0285(9) -0.0116(9) -0.0068(9) 0.0134(10)
N009 0.0643(14) 0.0624(15) 0.0445(12) -0.0049(11) -0.0218(11) -0.0106(11)
N00B 0.0806(16) 0.0568(13) 0.0348(10) -0.0199(10) -0.0105(10) 0.0262(12)
C00H 0.0527(13) 0.0440(13) 0.0494(13) -0.0245(11) -0.0183(11) 0.0103(10)
C00I 0.0487(12) 0.0495(13) 0.0358(11) -0.0177(10) -0.0148(10) 0.0084(10)
C00J 0.0459(12) 0.0393(12) 0.0333(10) -0.0124(9) -0.0099(9) 0.0034(9)
C00K 0.0429(11) 0.0394(12) 0.0362(11) -0.0174(10) -0.0066(9) 0.0047(9)
C00L 0.0542(13) 0.0459(13) 0.0403(12) -0.0191(10) -0.0239(10) 0.0082(10)
C00M 0.0494(13) 0.0421(12) 0.0359(11) -0.0139(10) -0.0092(9) 0.0098(10)
C00N 0.0560(14) 0.0457(13) 0.0400(12) -0.0139(11) -0.0146(10) -0.0020(11)
C00O 0.0524(14) 0.0556(15) 0.0558(14) -0.0317(13) -0.0222(11) 0.0117(11)
C00P 0.0447(12) 0.0476(13) 0.0348(11) -0.0180(10) -0.0142(9) 0.0067(10)
C00Q 0.0570(14) 0.0407(13) 0.0457(13) -0.0135(11) -0.0220(11) 0.0125(11)
C00R 0.0557(14) 0.0437(13) 0.0423(12) -0.0174(11) -0.0015(11) 0.0067(11)
C00S 0.0611(15) 0.0449(14) 0.0490(13) -0.0185(11) -0.0243(12) 0.0101(11)
C00T 0.0531(13) 0.0449(13) 0.0352(11) -0.0159(10) -0.0112(10) 0.0066(10)
C00U 0.0550(14) 0.0628(16) 0.0404(12) -0.0261(12) -0.0214(11) 0.0171(12)
C00V 0.0524(14) 0.0502(14) 0.0463(13) -0.0197(11) -0.0149(11) 0.0152(11)
C00W 0.0579(15) 0.0542(15) 0.0635(16) -0.0355(14) -0.0226(13) 0.0103(12)
C00X 0.0601(15) 0.0496(15) 0.0649(16) -0.0307(13) -0.0238(13) 0.0065(12)
C00Y 0.0441(13) 0.0458(14) 0.0652(16) -0.0265(13) -0.0049(11) 0.0093(10)
C00Z 0.0483(13) 0.0705(18) 0.0553(15) -0.0361(14) -0.0149(11) 0.0066(12)
C010 0.0646(16) 0.0396(13) 0.0572(15) -0.0195(12) -0.0281(13) 0.0068(11)
C011 0.0582(15) 0.0609(16) 0.0404(12) -0.0247(12) -0.0187(11) 0.0198(12)
C012 0.0542(14) 0.0676(17) 0.0578(15) -0.0420(14) -0.0267(12) 0.0190(12)
C014 0.0619(16) 0.0501(15) 0.0417(13) -0.0216(11) -0.0025(11) 0.0038(12)
C015 0.0513(14) 0.0463(14) 0.0592(15) -0.0266(12) -0.0040(12) 0.0062(11)
C016 0.0547(14) 0.0644(17) 0.0454(13) -0.0285(13) -0.0101(11) -0.0014(12)
C017 0.0531(14) 0.0690(17) 0.0568(15) -0.0409(14) -0.0249(12) 0.0186(12)
C018 0.0716(17) 0.0496(14) 0.0379(12) -0.0178(11) -0.0195(12) 0.0005(12)
C01A 0.0489(13) 0.0603(16) 0.0452(13) -0.0220(12) -0.0097(11) -0.0002(12)
C01B 0.0487(14) 0.0579(16) 0.0726(18) -0.0322(14) -0.0247(13) 0.0148(12)
C01C 0.0411(12) 0.0620(16) 0.0449(13) -0.0263(12) -0.0103(10) 0.0087(11)
C01E 0.0547(15) 0.0726(19) 0.0585(16) -0.0333(15) -0.0152(13) 0.0250(14)
C01F 0.0459(14) 0.0667(18) 0.0669(18) -0.0348(15) 0.0042(12) 0.0009(12)
C01G 0.088(2) 0.0478(15) 0.0505(15) -0.0113(13) -0.0355(15) -0.0033(14)
C01H 0.0644(17) 0.0487(15) 0.0733(18) -0.0355(14) -0.0165(14) 0.0155(13)
C01I 0.0723(18) 0.076(2) 0.0330(12) -0.0183(13) -0.0063(12) 0.0057(15)
C01L 0.0667(17) 0.0530(16) 0.0762(19) -0.0287(15) -0.0378(15) 0.0103(13)
C01M 0.0670(16) 0.0567(15) 0.0537(14) -0.0345(13) -0.0237(13) 0.0087(12)
C01O 0.0672(17) 0.0572(17) 0.0687(18) -0.0330(15) -0.0203(14) 0.0171(14)
C01P 0.0686(18) 0.079(2) 0.0450(14) -0.0307(14) -0.0172(13) 0.0041(15)
C01Q 0.0422(13) 0.0721(19) 0.0671(17) -0.0326(15) -0.0124(12) 0.0013(12)
C01R 0.084(2) 0.0539(17) 0.077(2) -0.0342(16) -0.0325(17) 0.0165(15)
C01T 0.0584(16) 0.076(2) 0.0713(19) -0.0324(16) -0.0318(15) 0.0054(14)
C01U 0.080(2) 0.0670(19) 0.0642(18) -0.0271(15) -0.0362(16) -0.0048(15)
C01V 0.0616(16) 0.0721(19) 0.0431(14) -0.0155(13) -0.0158(12) 0.0233(14)
C01W 0.082(2) 0.098(3) 0.0305(13) -0.0190(15) -0.0115(13) 0.0073(19)
B01X 0.0447(13) 0.0440(14) 0.0312(11) -0.0148(10) -0.0141(10) 0.0081(11)
C01Y 0.0436(14) 0.085(2) 0.076(2) -0.0434(18) -0.0138(13) 0.0071(14)
C01Z 0.096(2) 0.0427(15) 0.077(2) -0.0222(15) -0.0586(19) 0.0144(15)
C020 0.094(2) 0.0420(15) 0.0701(19) -0.0186(14) -0.0357(17) 0.0101(15)
C021 0.0573(16) 0.093(2) 0.0418(13) -0.0231(14) -0.0237(12) 0.0215(15)
C022 0.0596(16) 0.074(2) 0.0457(14) -0.0168(14) -0.0025(12) -0.0112(14)
C023 0.073(2) 0.075(2) 0.089(2) -0.051(2) -0.0149(18) 0.0165(16)
C024 0.0455(14) 0.094(2) 0.0740(19) -0.0478(19) -0.0140(13) 0.0182(15)
C025 0.0561(15) 0.077(2) 0.0450(14) -0.0221(14) -0.0144(12) 0.0164(14)
C026 0.092(2) 0.0599(19) 0.097(3) -0.0472(19) -0.045(2) 0.0335(18)
C027 0.080(2) 0.095(3) 0.0461(16) -0.0096(16) -0.0229(15) 0.0304(19)
C028 0.0687(19) 0.095(3) 0.089(2) -0.055(2) -0.0419(18) 0.0330(18)
C029 0.0613(17) 0.101(3) 0.0494(16) -0.0315(17) -0.0068(13) 0.0157(17)
C02A 0.081(2) 0.102(3) 0.094(3) -0.046(2) -0.053(2) 0.026(2)
C02B 0.078(2) 0.0521(18) 0.092(2) -0.0209(17) -0.0145(19) 0.0123(16)
C02C 0.070(2) 0.105(3) 0.099(3) -0.071(3) -0.0062(19) 0.0157(19)
C02D 0.080(2) 0.082(2) 0.0631(19) 0.0086(17) -0.0254(17) -0.0291(19)
C02E 0.122(3) 0.083(2) 0.0454(16) -0.0324(16) -0.0112(17) 0.045(2)
C02F 0.113(3) 0.0459(18) 0.101(3) -0.0056(18) -0.050(2) 0.0068(18)
C02G 0.0562(18) 0.127(3) 0.101(3) -0.074(3) -0.0058(18) 0.019(2)
C02I 0.122(3) 0.104(3) 0.136(4) -0.077(3) -0.088(3) 0.036(3)
C02J 0.108(3) 0.054(2) 0.172(5) -0.025(2) -0.088(3) -0.001(2)
C02L 0.077(2) 0.070(2) 0.187(5) -0.041(3) -0.070(3) 0.0099(19)
C02M 0.160(4) 0.111(3) 0.091(3) -0.056(3) -0.070(3) -0.003(3)
C02O 0.0503(19) 0.159(5) 0.127(4) -0.081(4) 0.005(2) 0.003(2)
C7_2 0.072(2) 0.055(2) 0.0398(17) -0.0026(16) -0.0126(17) 0.0013(17)
C2_2 0.064(2) 0.088(3) 0.0378(16) -0.027(2) -0.0210(15) 0.013(2)
C1_2 0.079(3) 0.081(3) 0.0352(17) -0.0190(18) 0.0003(18) 0.025(2)
C3_1 0.072(2) 0.055(2) 0.0398(17) -0.0026(16) -0.0126(17) 0.0013(17)
C4_1 0.064(2) 0.088(3) 0.0378(16) -0.027(2) -0.0210(15) 0.013(2)
C1_1 0.079(3) 0.081(3) 0.0352(17) -0.0190(18) 0.0003(18) 0.025(2)
C013 0.0708(17) 0.0420(14) 0.0505(14) -0.0119(12) -0.0163(13) -0.0064(12)
C01D 0.0627(16) 0.0706(18) 0.0608(16) -0.0377(15) -0.0369(13) 0.0255(14)
C1_4 0.0744(19) 0.0419(15) 0.0371(13) -0.0089(12) -0.0140(13) 0.0049(13)
C2_4 0.0550(17) 0.0580(17) 0.0398(13) -0.0205(13) -0.0041(12) 0.0148(14)
C3_4 0.0700(18) 0.0650(19) 0.0423(14) -0.0285(14) -0.0269(13) 0.0198(15)
C019 0.0644(16) 0.0542(15) 0.0456(13) -0.0255(12) -0.0134(12) 0.0221(12)
C1_3 0.0700(18) 0.0650(19) 0.0423(14) -0.0285(14) -0.0269(13) 0.0198(15)
C2_3 0.0744(19) 0.0419(15) 0.0371(13) -0.0089(12) -0.0140(13) 0.0049(13)
C3_3 0.0550(17) 0.0580(17) 0.0398(13) -0.0205(13) -0.0041(12) 0.0148(14)

loop_
_atom_type_symbol
_atom_type_description
_atom_type_scat_dispersion_real
_atom_type_scat_dispersion_imag
_atom_type_scat_source
C C 0.0181 0.0091 'International Tables Vol C Tables 4.2.6.8 and 6.1.1.4'
H H 0.0000 0.0000 'International Tables Vol C Tables 4.2.6.8 and 6.1.1.4'
B B 0.0090 0.0039 'International Tables Vol C Tables 4.2.6.8 and 6.1.1.4'
N N 0.0311 0.0180 'International Tables Vol C Tables 4.2.6.8 and 6.1.1.4'
P P 0.2955 0.4335 'International Tables Vol C Tables 4.2.6.8 and 6.1.1.4'

loop_
_exptl_crystal_face_index_h
_exptl_crystal_face_index_k
_exptl_crystal_face_index_l
_exptl_crystal_face_perp_dist
0 13 5 0.0787
5 8 4 0.0907
7 -5 -2 0.0710
0 -13 -5 0.0661
-5 -9 -4 0.0743
-7 5 2 0.0925
4 11 9 0.1042
-1 1 -11 0.0338
-4 -11 -9 0.1032
1 -2 10 0.0239

loop_
_geom_angle_atom_site_label_1
_geom_angle_atom_site_label_2
_geom_angle_atom_site_label_3
_geom_angle
_geom_angle_site_symmetry_1
_geom_angle_site_symmetry_3
_geom_angle_publ_flag
N005 P001 N003 119.92(11) . . ?
N005 P001 N007 118.97(11) . . ?
N003 P001 N007 119.51(11) . . ?
N005 P001 N004 85.70(9) . . ?
N003 P001 N004 85.60(9) . . ?
N007 P001 N004 86.08(9) . . ?
N005 P001 H2 93.4(10) . . ?
N003 P001 H2 96.1(10) . . ?
N007 P001 H2 93.1(10) . . ?
N004 P001 H2 178.3(10) . . ?
C6 C1 C015 114.8(2) . . ?
C6 C1 B1 123.9(2) . . ?
C015 C1 B1 121.3(2) . . ?
C2 B1 C1 109.38(18) . . ?
C2 B1 C3 107.83(18) . . ?
C1 B1 C3 108.23(18) . . ?
C2 B1 C00K 111.72(18) . . ?
C1 B1 C00K 108.68(18) . . ?
C3 B1 C00K 110.93(18) . . ?
N009 P002 N006 119.20(13) . . ?
N009 P002 N00B 119.25(14) . . ?
N006 P002 N00B 120.19(13) . . ?
N009 P002 N008 86.32(11) . . ?
N006 P002 N008 85.84(10) . . ?
N00B P002 N008 86.18(10) . . ?
N009 P002 H1 94.0(10) . . ?
N006 P002 H1 95.4(10) . . ?
N00B P002 H1 92.3(10) . . ?
N008 P002 H1 178.4(10) . . ?
C4 C2 C00H 114.5(2) . . ?
C4 C2 B1 124.3(2) . . ?
C00H C2 B1 121.1(2) . . ?
C013 N003 C01M 115.8(2) . . ?
C013 N003 P001 121.12(17) . . ?
C01M N003 P001 122.99(17) . . ?
C00O C3 C00M 114.5(2) . . ?
C00O C3 B1 124.1(2) . . ?
C00M C3 B1 121.4(2) . . ?
C1_4 N004 C2_4 112.6(2) . . ?
C1_4 N004 C3_4 112.1(2) . . ?
C2_4 N004 C3_4 112.0(2) . . ?
C1_3 N004 C2_3 108(2) . . ?
C1_3 N004 C3_3 116.2(19) . . ?
C2_3 N004 C3_3 108.2(19) . . ?
C1_3 N004 P001 111.2(13) . . ?
C1_4 N004 P001 106.78(15) . . ?
C2_4 N004 P001 106.95(15) . . ?
C3_4 N004 P001 105.97(16) . . ?
C2_3 N004 P001 105.2(12) . . ?
C3_3 N004 P001 107.5(12) . . ?
C2 C4 C011 123.1(2) . . ?
C2 C4 H4 118.5 . . ?
C011 C4 H4 118.5 . . ?
C019 N005 C00Q 115.8(2) . . ?
C019 N005 P001 121.42(16) . . ?
C00Q N005 P001 122.55(16) . . ?
C00I C5 C00S 114.9(2) . . ?
C00I C5 B01X 123.2(2) . . ?
C00S C5 B01X 121.8(2) . . ?
C01C N006 C021 115.1(2) . . ?
C01C N006 P002 123.22(16) . . ?
C021 N006 P002 121.40(17) . . ?
C1 C6 C00N 123.0(2) . . ?
C1 C6 H6 118.5 . . ?
C00N C6 H6 118.5 . . ?
C01D N007 C01Q 115.2(2) . . ?
C01D N007 P001 120.84(18) . . ?
C01Q N007 P001 123.91(18) . . ?
C3_1 N008 C4_1 117.5(7) . . ?
C2_2 N008 C1_2 116.6(3) . . ?
C2_2 N008 C7_2 110.3(3) . . ?
C1_2 N008 C7_2 109.8(3) . . ?
C3_1 N008 C1_1 107.4(7) . . ?
C4_1 N008 C1_1 107.0(7) . . ?
C3_1 N008 P002 111.1(4) . . ?
C4_1 N008 P002 109.1(4) . . ?
C2_2 N008 P002 107.5(2) . . ?
C1_2 N008 P002 107.3(2) . . ?
C7_2 N008 P002 104.5(2) . . ?
C1_1 N008 P002 103.6(4) . . ?
C01L N009 C02D 115.0(3) . . ?
C01L N009 P002 123.72(19) . . ?
C02D N009 P002 121.2(2) . . ?
C02E N00B C00V 115.3(2) . . ?
C02E N00B P002 121.3(2) . . ?
C00V N00B P002 123.12(17) . . ?
C00W C00H C2 123.0(2) . . ?
C00W C00H H00H 118.5 . . ?
C2 C00H H00H 118.5 . . ?
C5 C00I C00U 122.9(2) . . ?
C5 C00I H00I 118.5 . . ?
C00U C00I H00I 118.5 . . ?
C00T C00J C00Z 114.9(2) . . ?
C00T C00J B01X 124.1(2) . . ?
C00Z C00J B01X 120.8(2) . . ?
C01A C00K C016 114.3(2) . . ?
C01A C00K B1 125.8(2) . . ?
C016 C00K B1 119.9(2) . . ?
C018 C00L C01O 114.4(2) . . ?
C018 C00L B01X 120.8(2) . . ?
C01O C00L B01X 124.7(2) . . ?
C00R C00M C3 123.4(2) . . ?
C00R C00M H00M 118.3 . . ?
C3 C00M H00M 118.3 . . ?
C010 C00N C6 120.2(2) . . ?
C010 C00N H00N 119.9 . . ?
C6 C00N H00N 119.9 . . ?
C01B C00O C3 122.6(2) . . ?
C01B C00O H00O 118.7 . . ?
C3 C00O H00O 118.7 . . ?
C01V C00P C025 113.8(2) . . ?
C01V C00P B01X 125.3(2) . . ?
C025 C00P B01X 120.8(2) . . ?
N005 C00Q C020 115.6(2) . . ?
N005 C00Q H00A 108.4 . . ?
C020 C00Q H00A 108.4 . . ?
N005 C00Q H00B 108.4 . . ?
C020 C00Q H00B 108.4 . . ?
H00A C00Q H00B 107.5 . . ?
C00Y C00R C00M 120.2(2) . . ?
C00Y C00R H00R 119.9 . . ?
C00M C00R H00R 119.9 . . ?
C00X C00S C5 123.1(2) . . ?
C00X C00S H00S 118.5 . . ?
C5 C00S H00S 118.5 . . ?
C014 C00T C00J 122.9(2) . . ?
C014 C00T H00T 118.5 . . ?
C00J C00T H00T 118.5 . . ?
C012 C00U C00I 120.2(2) . . ?
C012 C00U H00U 119.9 . . ?
C00I C00U H00U 119.9 . . ?
N00B C00V C01R 115.1(2) . . ?
N00B C00V H00C 108.5 . . ?
C01R C00V H00C 108.5 . . ?
N00B C00V H00D 108.5 . . ?
C01R C00V H00D 108.5 . . ?
H00C C00V H00D 107.5 . . ?
C00H C00W C017 120.4(3) . . ?
C00H C00W H00W 119.8 . . ?
C017 C00W H00W 119.8 . . ?
C012 C00X C00S 119.9(3) . . ?
C012 C00X H00X 120.1 . . ?
C00S C00X H00X 120.1 . . ?
C00R C00Y C01B 118.7(2) . . ?
C00R C00Y H00Y 120.7 . . ?
C01B C00Y H00Y 120.7 . . ?
C01Y C00Z C00J 122.8(3) . . ?
C01Y C00Z H00Z 118.6 . . ?
C00J C00Z H00Z 118.6 . . ?
C01H C010 C00N 118.7(2) . . ?
C01H C010 H010 120.7 . . ?
C00N C010 H010 120.7 . . ?
C017 C011 C4 120.3(2) . . ?
C017 C011 H011 119.8 . . ?
C4 C011 H011 119.8 . . ?
C00U C012 C00X 119.0(2) . . ?
C00U C012 H012 120.5 . . ?
C00X C012 H012 120.5 . . ?
C01F C014 C00T 120.1(3) . . ?
C01F C014 H014 119.9 . . ?
C00T C014 H014 119.9 . . ?
C01H C015 C1 122.8(2) . . ?
C01H C015 H015 118.6 . . ?
C1 C015 H015 118.6 . . ?
C01P C016 C00K 123.3(3) . . ?
C01P C016 H016 118.4 . . ?
C00K C016 H016 118.4 . . ?
C011 C017 C00W 118.6(2) . . ?
C011 C017 H017 120.7 . . ?
C00W C017 H017 120.7 . . ?
C01G C018 C00L 123.1(3) . . ?
C01G C018 H018 118.4 . . ?
C00L C018 H018 118.4 . . ?
C022 C01A C00K 123.2(3) . . ?
C022 C01A H01E 118.4 . . ?
C00K C01A H01E 118.4 . . ?
C00Y C01B C00O 120.7(3) . . ?
C00Y C01B H01F 119.7 . . ?
C00O C01B H01F 119.7 . . ?
N006 C01C C01E 115.1(2) . . ?
N006 C01C H01G 108.5 . . ?
C01E C01C H01G 108.5 . . ?
N006 C01C H01H 108.5 . . ?
C01E C01C H01H 108.5 . . ?
H01G C01C H01H 107.5 . . ?
C023 C01E C01C 111.6(2) . . ?
C023 C01E C02G 112.1(3) . . ?
C01C C01E C02G 107.7(3) . . ?
C023 C01E H01K 108.4 . . ?
C01C C01E H01K 108.4 . . ?
C02G C01E H01K 108.4 . . ?
C014 C01F C01Y 119.1(3) . . ?
C014 C01F H01L 120.4 . . ?
C01Y C01F H01L 120.4 . . ?
C01Z C01G C018 120.5(3) . . ?
C01Z C01G H01M 119.7 . . ?
C018 C01G H01M 119.7 . . ?
C010 C01H C015 120.6(3) . . ?
C010 C01H H01N 119.7 . . ?
C015 C01H H01N 119.7 . . ?
C022 C01I C01P 118.7(3) . . ?
C022 C01I H01O 120.7 . . ?
C01P C01I H01O 120.7 . . ?
N009 C01L C01T 115.1(3) . . ?
N009 C01L H01T 108.5 . . ?
C01T C01L H01T 108.5 . . ?
N009 C01L H01U 108.5 . . ?
C01T C01L H01U 108.5 . . ?
H01T C01L H01U 107.5 . . ?
N003 C01M C01U 115.0(2) . . ?
N003 C01M H01V 108.5 . . ?
C01U C01M H01V 108.5 . . ?
N003 C01M H01W 108.5 . . ?
C01U C01M H01W 108.5 . . ?
H01V C01M H01W 107.5 . . ?
C026 C01O C00L 122.4(3) . . ?
C026 C01O H01Z 118.8 . . ?
C00L C01O H01Z 118.8 . . ?
C01I C01P C016 119.9(3) . . ?
C01I C01P H013 120.1 . . ?
C016 C01P H013 120.1 . . ?
N007 C01Q C024 114.4(3) . . ?
N007 C01Q H019 108.7 . . ?
C024 C01Q H019 108.7 . . ?
N007 C01Q H020 108.7 . . ?
C024 C01Q H020 108.7 . . ?
H019 C01Q H020 107.6 . . ?
C00V C01R C02B 109.1(3) . . ?
C00V C01R C02L 110.4(3) . . ?
C02B C01R C02L 110.8(3) . . ?
C00V C01R H021 108.8 . . ?
C02B C01R H021 108.8 . . ?
C02L C01R H021 108.8 . . ?
C028 C01T C02I 111.1(3) . . ?
C028 C01T C01L 111.2(3) . . ?
C02I C01T C01L 107.9(3) . . ?
C028 C01T H022 108.9 . . ?
C02I C01T H022 108.9 . . ?
C01L C01T H022 108.9 . . ?
C01M C01U C02A 111.3(3) . . ?
C01M C01U C02M 109.3(3) . . ?
C02A C01U C02M 111.3(3) . . ?
C01M C01U H023 108.3 . . ?
C02A C01U H023 108.3 . . ?
C02M C01U H023 108.3 . . ?
C00P C01V C027 123.3(3) . . ?
C00P C01V H024 118.4 . . ?
C027 C01V H024 118.4 . . ?
C027 C01W C029 119.3(3) . . ?
C027 C01W H025 120.3 . . ?
C029 C01W H025 120.3 . . ?
C00J B01X C5 108.43(18) . . ?
C00J B01X C00P 111.52(18) . . ?
C5 B01X C00P 108.99(19) . . ?
C00J B01X C00L 107.50(19) . . ?
C5 B01X C00L 108.66(18) . . ?
C00P B01X C00L 111.65(19) . . ?
C00Z C01Y C01F 120.0(3) . . ?
C00Z C01Y H026 120.0 . . ?
C01F C01Y H026 120.0 . . ?
C026 C01Z C01G 118.6(3) . . ?
C026 C01Z H027 120.7 . . ?
C01G C01Z H027 120.7 . . ?
C02J C020 C00Q 112.2(3) . . ?
C02J C020 C02F 110.8(3) . . ?
C00Q C020 C02F 107.9(3) . . ?
C02J C020 H02A 108.6 . . ?
C00Q C020 H02A 108.6 . . ?
C02F C020 H02A 108.6 . . ?
N006 C021 C2_2 106.3(2) . . ?
N006 C021 C4_1 106.0(4) . . ?
N006 C021 H02B 110.5 . . ?
C2_2 C021 H02B 110.5 . . ?
N006 C021 H02C 110.5 . . ?
C2_2 C021 H02C 110.5 . . ?
H02B C021 H02C 108.7 . . ?
C01I C022 C01A 120.5(3) . . ?
C01I C022 H02D 119.7 . . ?
C01A C022 H02D 119.7 . . ?
C01E C023 H02E 109.5 . . ?
C01E C023 H02F 109.5 . . ?
H02E C023 H02F 109.5 . . ?
C01E C023 H02G 109.5 . . ?
H02E C023 H02G 109.5 . . ?
H02F C023 H02G 109.5 . . ?
C02C C024 C01Q 111.4(3) . . ?
C02C C024 C02O 111.6(3) . . ?
C01Q C024 C02O 109.0(3) . . ?
C02C C024 H02H 108.2 . . ?
C01Q C024 H02H 108.2 . . ?
C02O C024 H02H 108.2 . . ?
C029 C025 C00P 123.6(3) . . ?
C029 C025 H02I 118.2 . . ?
C00P C025 H02I 118.2 . . ?
C01Z C026 C01O 120.8(3) . . ?
C01Z C026 H02J 119.6 . . ?
C01O C026 H02J 119.6 . . ?
C01W C027 C01V 120.5(3) . . ?
C01W C027 H02K 119.8 . . ?
C01V C027 H02K 119.8 . . ?
C01T C028 H02L 109.5 . . ?
C01T C028 H02M 109.5 . . ?
H02L C028 H02M 109.5 . . ?
C01T C028 H02N 109.5 . . ?
H02L C028 H02N 109.5 . . ?
H02M C028 H02N 109.5 . . ?
C01W C029 C025 119.5(3) . . ?
C01W C029 H029 120.3 . . ?
C025 C029 H029 120.3 . . ?
C01U C02A H02O 109.5 . . ?
C01U C02A H02P 109.5 . . ?
H02O C02A H02P 109.5 . . ?
C01U C02A H02Q 109.5 . . ?
H02O C02A H02Q 109.5 . . ?
H02P C02A H02Q 109.5 . . ?
C01R C02B H02R 109.5 . . ?
C01R C02B H02S 109.5 . . ?
H02R C02B H02S 109.5 . . ?
C01R C02B H02T 109.5 . . ?
H02R C02B H02T 109.5 . . ?
H02S C02B H02T 109.5 . . ?
C024 C02C H02U 109.5 . . ?
C024 C02C H02V 109.5 . . ?
H02U C02C H02V 109.5 . . ?
C024 C02C H02W 109.5 . . ?
H02U C02C H02W 109.5 . . ?
H02V C02C H02W 109.5 . . ?
N009 C02D C7_2 106.6(3) . . ?
N009 C02D C3_1 102.3(4) . . ?
N009 C02D H02X 110.4 . . ?
C7_2 C02D H02X 110.4 . . ?
N009 C02D H02Y 110.4 . . ?
C7_2 C02D H02Y 110.4 . . ?
H02X C02D H02Y 108.6 . . ?
N00B C02E C1_1 105.5(4) . . ?
N00B C02E C1_2 104.3(3) . . ?
N00B C02E H02Z 110.9 . . ?
C1_2 C02E H02Z 110.9 . . ?
N00B C02E H028 110.9 . . ?
C1_2 C02E H028 110.9 . . ?
H02Z C02E H028 108.9 . . ?
C020 C02F H030 109.5 . . ?
C020 C02F H031 109.5 . . ?
H030 C02F H031 109.5 . . ?
C020 C02F H032 109.5 . . ?
H030 C02F H032 109.5 . . ?
H031 C02F H032 109.5 . . ?
C01E C02G H033 109.5 . . ?
C01E C02G H034 109.5 . . ?
H033 C02G H034 109.5 . . ?
C01E C02G H035 109.5 . . ?
H033 C02G H035 109.5 . . ?
H034 C02G H035 109.5 . . ?
C01T C02I H038 109.5 . . ?
C01T C02I H039 109.5 . . ?
H038 C02I H039 109.5 . . ?
C01T C02I H03A 109.5 . . ?
H038 C02I H03A 109.5 . . ?
H039 C02I H03A 109.5 . . ?
C020 C02J H03B 109.5 . . ?
C020 C02J H03C 109.5 . . ?
H03B C02J H03C 109.5 . . ?
C020 C02J H03D 109.5 . . ?
H03B C02J H03D 109.5 . . ?
H03C C02J H03D 109.5 . . ?
C01R C02L H03G 109.5 . . ?
C01R C02L H03H 109.5 . . ?
H03G C02L H03H 109.5 . . ?
C01R C02L H03I 109.5 . . ?
H03G C02L H03I 109.5 . . ?
H03H C02L H03I 109.5 . . ?
C01U C02M H03J 109.5 . . ?
C01U C02M H03K 109.5 . . ?
H03J C02M H03K 109.5 . . ?
C01U C02M H03L 109.5 . . ?
H03J C02M H03L 109.5 . . ?
H03K C02M H03L 109.5 . . ?
C024 C02O H03O 109.5 . . ?
C024 C02O H03P 109.5 . . ?
H03O C02O H03P 109.5 . . ?
C024 C02O H03Q 109.5 . . ?
H03O C02O H03Q 109.5 . . ?
H03P C02O H03Q 109.5 . . ?
C02D C7_2 N008 104.8(3) . . ?
C02D C7_2 H03E_2 110.8 . . ?
N008 C7_2 H03E_2 110.8 . . ?
C02D C7_2 H03F_2 110.8 . . ?
N008 C7_2 H03F_2 110.8 . . ?
H03E_2 C7_2 H03F_2 108.9 . . ?
N008 C2_2 C021 107.0(3) . . ?
N008 C2_2 H036_2 110.3 . . ?
C021 C2_2 H036_2 110.3 . . ?
N008 C2_2 H037_2 110.3 . . ?
C021 C2_2 H037_2 110.3 . . ?
H036_2 C2_2 H037_2 108.6 . . ?
N008 C1_2 C02E 103.2(3) . . ?
N008 C1_2 H03M_2 111.1 . . ?
C02E C1_2 H03M_2 111.1 . . ?
N008 C1_2 H03N_2 111.1 . . ?
C02E C1_2 H03N_2 111.1 . . ?
H03M_2 C1_2 H03N_2 109.1 . . ?
N008 C3_1 C02D 95.3(6) . . ?
N008 C3_1 H3A_1 112.7 . . ?
C02D C3_1 H3A_1 112.7 . . ?
N008 C3_1 H3AB_1 112.7 . . ?
C02D C3_1 H3AB_1 112.7 . . ?
H3A_1 C3_1 H3AB_1 110.2 . . ?
N008 C4_1 C021 104.1(7) . . ?
N008 C4_1 H4A_1 110.9 . . ?
C021 C4_1 H4A_1 110.9 . . ?
N008 C4_1 H4AB_1 110.9 . . ?
C021 C4_1 H4AB_1 110.9 . . ?
H4A_1 C4_1 H4AB_1 109.0 . . ?
C02E C1_1 N008 96.4(7) . . ?
C02E C1_1 H1A_1 112.5 . . ?
N008 C1_1 H1A_1 112.5 . . ?
C02E C1_1 H1B_1 112.5 . . ?
N008 C1_1 H1B_1 112.5 . . ?
H1A_1 C1_1 H1B_1 110.0 . . ?
N003 C013 C1_4 105.9(2) . . ?
N003 C013 C2_3 108.2(12) . . ?
N003 C013 H01A 110.6 . . ?
C1_4 C013 H01A 110.6 . . ?
N003 C013 H01B 110.6 . . ?
C1_4 C013 H01B 110.6 . . ?
H01A C013 H01B 108.7 . . ?
N007 C01D C3_4 106.6(2) . . ?
N007 C01D C1_3 105.8(10) . . ?
N007 C01D H01I 110.4 . . ?
C3_4 C01D H01I 110.4 . . ?
N007 C01D H01J 110.4 . . ?
C3_4 C01D H01J 110.4 . . ?
H01I C01D H01J 108.6 . . ?
N004 C1_4 C013 105.5(2) . . ?
N004 C1_4 H01R_4 110.6 . . ?
C013 C1_4 H01R_4 110.6 . . ?
N004 C1_4 H01S_4 110.6 . . ?
C013 C1_4 H01S_4 110.6 . . ?
H01R_4 C1_4 H01S_4 108.8 . . ?
N004 C2_4 C019 106.1(2) . . ?
N004 C2_4 H01P_4 110.5 . . ?
C019 C2_4 H01P_4 110.5 . . ?
N004 C2_4 H01Q_4 110.5 . . ?
C019 C2_4 H01Q_4 110.5 . . ?
H01P_4 C2_4 H01Q_4 108.7 . . ?
C01D C3_4 N004 106.5(2) . . ?
C01D C3_4 H01X_4 110.4 . . ?
N004 C3_4 H01X_4 110.4 . . ?
C01D C3_4 H01Y_4 110.4 . . ?
N004 C3_4 H01Y_4 110.4 . . ?
H01X_4 C3_4 H01Y_4 108.6 . . ?
N005 C019 C3_3 110.8(12) . . ?
N005 C019 C2_4 106.3(2) . . ?
N005 C019 H01C 110.5 . . ?
C2_4 C019 H01C 110.5 . . ?
N005 C019 H01D 110.5 . . ?
C2_4 C019 H01D 110.5 . . ?
H01C C019 H01D 108.7 . . ?
N004 C1_3 C01D 99(2) . . ?
N004 C1_3 H1A_3 112.0 . . ?
C01D C1_3 H1A_3 112.0 . . ?
N004 C1_3 H1AB_3 112.0 . . ?
C01D C1_3 H1AB_3 112.0 . . ?
H1A_3 C1_3 H1AB_3 109.7 . . ?
C013 C2_3 N004 103(2) . . ?
C013 C2_3 H2A_3 111.2 . . ?
N004 C2_3 H2A_3 111.2 . . ?
C013 C2_3 H2B_3 111.2 . . ?
N004 C2_3 H2B_3 111.2 . . ?
H2A_3 C2_3 H2B_3 109.1 . . ?
C019 C3_3 N004 103(2) . . ?
C019 C3_3 H3A_3 111.1 . . ?
N004 C3_3 H3A_3 111.1 . . ?
C019 C3_3 H3B_3 111.1 . . ?
N004 C3_3 H3B_3 111.1 . . ?
H3A_3 C3_3 H3B_3 109.1 . . ?

loop_
_geom_bond_atom_site_label_1
_geom_bond_atom_site_label_2
_geom_bond_distance
_geom_bond_site_symmetry_2
_geom_bond_publ_flag
P001 N005 1.658(2) . ?
P001 N003 1.660(2) . ?
P001 N007 1.662(2) . ?
P001 N004 2.0041(19) . ?
P001 H2 1.31(2) . ?
C1 C6 1.394(3) . ?
C1 C015 1.402(3) . ?
C1 B1 1.649(3) . ?
B1 C2 1.649(3) . ?
B1 C3 1.655(3) . ?
B1 C00K 1.657(3) . ?
P002 N009 1.652(2) . ?
P002 N006 1.653(2) . ?
P002 N00B 1.653(2) . ?
P002 N008 1.984(2) . ?
P002 H1 1.30(2) . ?
C2 C4 1.394(3) . ?
C2 C00H 1.409(3) . ?
N003 C013 1.450(3) . ?
N003 C01M 1.464(3) . ?
C3 C00O 1.399(3) . ?
C3 C00M 1.402(3) . ?
N004 C1_3 1.40(3) . ?
N004 C1_4 1.479(3) . ?
N004 C2_4 1.482(3) . ?
N004 C3_4 1.494(3) . ?
N004 C2_3 1.53(4) . ?
N004 C3_3 1.55(3) . ?
C4 C011 1.398(4) . ?
C4 H4 0.9500 . ?
N005 C019 1.455(3) . ?
N005 C00Q 1.466(3) . ?
C5 C00I 1.394(3) . ?
C5 C00S 1.398(3) . ?
C5 B01X 1.649(3) . ?
N006 C01C 1.455(3) . ?
N006 C021 1.457(3) . ?
C6 C00N 1.395(3) . ?
C6 H6 0.9500 . ?
N007 C01D 1.452(3) . ?
N007 C01Q 1.457(3) . ?
N008 C3_1 1.400(11) . ?
N008 C4_1 1.439(11) . ?
N008 C2_2 1.450(5) . ?
N008 C1_2 1.450(5) . ?
N008 C7_2 1.541(5) . ?
N008 C1_1 1.644(13) . ?
N009 C01L 1.453(4) . ?
N009 C02D 1.457(4) . ?
N00B C02E 1.461(3) . ?
N00B C00V 1.465(3) . ?
C00H C00W 1.383(3) . ?
C00H H00H 0.9500 . ?
C00I C00U 1.394(3) . ?
C00I H00I 0.9500 . ?
C00J C00T 1.397(3) . ?
C00J C00Z 1.405(3) . ?
C00J B01X 1.646(3) . ?
C00K C01A 1.392(3) . ?
C00K C016 1.398(3) . ?
C00L C018 1.395(4) . ?
C00L C01O 1.403(4) . ?
C00L B01X 1.662(4) . ?
C00M C00R 1.388(3) . ?
C00M H00M 0.9500 . ?
C00N C010 1.380(4) . ?
C00N H00N 0.9500 . ?
C00O C01B 1.393(4) . ?
C00O H00O 0.9500 . ?
C00P C01V 1.384(3) . ?
C00P C025 1.408(4) . ?
C00P B01X 1.650(3) . ?
C00Q C020 1.517(4) . ?
C00Q H00A 0.9900 . ?
C00Q H00B 0.9900 . ?
C00R C00Y 1.374(4) . ?
C00R H00R 0.9500 . ?
C00S C00X 1.391(4) . ?
C00S H00S 0.9500 . ?
C00T C014 1.395(4) . ?
C00T H00T 0.9500 . ?
C00U C012 1.373(4) . ?
C00U H00U 0.9500 . ?
C00V C01R 1.512(4) . ?
C00V H00C 0.9900 . ?
C00V H00D 0.9900 . ?
C00W C017 1.387(4) . ?
C00W H00W 0.9500 . ?
C00X C012 1.383(4) . ?
C00X H00X 0.9500 . ?
C00Y C01B 1.378(4) . ?
C00Y H00Y 0.9500 . ?
C00Z C01Y 1.387(4) . ?
C00Z H00Z 0.9500 . ?
C010 C01H 1.373(4) . ?
C010 H010 0.9500 . ?
C011 C017 1.373(4) . ?
C011 H011 0.9500 . ?
C012 H012 0.9500 . ?
C014 C01F 1.370(4) . ?
C014 H014 0.9500 . ?
C015 C01H 1.390(4) . ?
C015 H015 0.9500 . ?
C016 C01P 1.391(4) . ?
C016 H016 0.9500 . ?
C017 H017 0.9500 . ?
C018 C01G 1.389(4) . ?
C018 H018 0.9500 . ?
C01A C022 1.385(4) . ?
C01A H01E 0.9500 . ?
C01B H01F 0.9500 . ?
C01C C01E 1.525(4) . ?
C01C H01G 0.9900 . ?
C01C H01H 0.9900 . ?
C01E C023 1.510(5) . ?
C01E C02G 1.532(4) . ?
C01E H01K 1.0000 . ?
C01F C01Y 1.389(4) . ?
C01F H01L 0.9500 . ?
C01G C01Z 1.370(5) . ?
C01G H01M 0.9500 . ?
C01H H01N 0.9500 . ?
C01I C022 1.371(4) . ?
C01I C01P 1.377(4) . ?
C01I H01O 0.9500 . ?
C01L C01T 1.528(4) . ?
C01L H01T 0.9900 . ?
C01L H01U 0.9900 . ?
C01M C01U 1.507(4) . ?
C01M H01V 0.9900 . ?
C01M H01W 0.9900 . ?
C01O C026 1.395(4) . ?
C01O H01Z 0.9500 . ?
C01P H013 0.9500 . ?
C01Q C024 1.519(4) . ?
C01Q H019 0.9900 . ?
C01Q H020 0.9900 . ?
C01R C02B 1.515(5) . ?
C01R C02L 1.525(5) . ?
C01R H021 1.0000 . ?
C01T C028 1.512(5) . ?
C01T C02I 1.521(5) . ?
C01T H022 1.0000 . ?
C01U C02A 1.513(5) . ?
C01U C02M 1.520(5) . ?
C01U H023 1.0000 . ?
C01V C027 1.396(4) . ?
C01V H024 0.9500 . ?
C01W C027 1.350(5) . ?
C01W C029 1.378(5) . ?
C01W H025 0.9500 . ?
C01Y H026 0.9500 . ?
C01Z C026 1.365(5) . ?
C01Z H027 0.9500 . ?
C020 C02J 1.501(5) . ?
C020 C02F 1.525(4) . ?
C020 H02A 1.0000 . ?
C021 C2_2 1.516(5) . ?
C021 C4_1 1.582(11) . ?
C021 H02B 0.9900 . ?
C021 H02C 0.9900 . ?
C022 H02D 0.9500 . ?
C023 H02E 0.9800 . ?
C023 H02F 0.9800 . ?
C023 H02G 0.9800 . ?
C024 C02C 1.513(5) . ?
C024 C02O 1.524(5) . ?
C024 H02H 1.0000 . ?
C025 C029 1.383(4) . ?
C025 H02I 0.9500 . ?
C026 H02J 0.9500 . ?
C027 H02K 0.9500 . ?
C028 H02L 0.9800 . ?
C028 H02M 0.9800 . ?
C028 H02N 0.9800 . ?
C029 H029 0.9500 . ?
C02A H02O 0.9800 . ?
C02A H02P 0.9800 . ?
C02A H02Q 0.9800 . ?
C02B H02R 0.9800 . ?
C02B H02S 0.9800 . ?
C02B H02T 0.9800 . ?
C02C H02U 0.9800 . ?
C02C H02V 0.9800 . ?
C02C H02W 0.9800 . ?
C02D C7_2 1.480(5) . ?
C02D C3_1 1.816(13) . ?
C02D H02X 0.9900 . ?
C02D H02Y 0.9900 . ?
C02E C1_1 1.568(12) . ?
C02E C1_2 1.603(6) . ?
C02E H02Z 0.9900 . ?
C02E H028 0.9900 . ?
C02F H030 0.9800 . ?
C02F H031 0.9800 . ?
C02F H032 0.9800 . ?
C02G H033 0.9800 . ?
C02G H034 0.9800 . ?
C02G H035 0.9800 . ?
C02I H038 0.9800 . ?
C02I H039 0.9800 . ?
C02I H03A 0.9800 . ?
C02J H03B 0.9800 . ?
C02J H03C 0.9800 . ?
C02J H03D 0.9800 . ?
C02L H03G 0.9800 . ?
C02L H03H 0.9800 . ?
C02L H03I 0.9800 . ?
C02M H03J 0.9800 . ?
C02M H03K 0.9800 . ?
C02M H03L 0.9800 . ?
C02O H03O 0.9800 . ?
C02O H03P 0.9800 . ?
C02O H03Q 0.9800 . ?
C7_2 H03E_2 0.9900 . ?
C7_2 H03F_2 0.9900 . ?
C2_2 H036_2 0.9900 . ?
C2_2 H037_2 0.9900 . ?
C1_2 H03M_2 0.9900 . ?
C1_2 H03N_2 0.9900 . ?
C3_1 H3A_1 0.9900 . ?
C3_1 H3AB_1 0.9900 . ?
C4_1 H4A_1 0.9900 . ?
C4_1 H4AB_1 0.9900 . ?
C1_1 H1A_1 0.9900 . ?
C1_1 H1B_1 0.9900 . ?
C013 C1_4 1.517(4) . ?
C013 C2_3 1.53(3) . ?
C013 H01A 0.9900 . ?
C013 H01B 0.9900 . ?
C01D C3_4 1.494(4) . ?
C01D C1_3 1.74(4) . ?
C01D H01I 0.9900 . ?
C01D H01J 0.9900 . ?
C1_4 H01R_4 0.9900 . ?
C1_4 H01S_4 0.9900 . ?
C2_4 C019 1.511(4) . ?
C2_4 H01P_4 0.9900 . ?
C2_4 H01Q_4 0.9900 . ?
C3_4 H01X_4 0.9900 . ?
C3_4 H01Y_4 0.9900 . ?
C019 C3_3 1.50(3) . ?
C019 H01C 0.9900 . ?
C019 H01D 0.9900 . ?
C1_3 H1A_3 0.9900 . ?
C1_3 H1AB_3 0.9900 . ?
C2_3 H2A_3 0.9900 . ?
C2_3 H2B_3 0.9900 . ?
C3_3 H3A_3 0.9900 . ?
C3_3 H3B_3 0.9900 . ?

loop_
_exptl_oxdiff_crystal_face_indexfrac_h
_exptl_oxdiff_crystal_face_indexfrac_k
_exptl_oxdiff_crystal_face_indexfrac_l
_exptl_oxdiff_crystal_face_x
_exptl_oxdiff_crystal_face_y
_exptl_oxdiff_crystal_face_z
-0.0867 12.6356 5.2807 0.0393 -0.5113 0.8585
5.4126 8.3795 3.9489 -0.0251 0.2967 0.9547
6.7039 -5.3457 -1.6894 -0.0790 0.9912 0.1064
-0.1219 -12.6287 -5.2949 -0.0374 0.4868 -0.8727
-5.1673 -8.8256 -4.1155 0.0215 -0.2505 -0.9679
-6.7294 5.2471 1.6460 0.0790 -0.9902 -0.1150
4.1395 10.5989 8.5288 0.3210 0.0238 0.9468
-1.1128 1.4861 -10.7533 -0.9692 -0.0776 0.2339
-4.1536 -10.5468 -8.7297 -0.3401 -0.0253 -0.9401
0.9771 -1.8445 10.4950 0.9609 0.0769 -0.2661
